data_7708827
loop_
_publ_author_name
'Fazekas, Eszter'
'Jenkins, David T.'
'Forbes, Andrew A.'
'Gallagher, Brendan'
'Rosair, Georgina'
'McIntosh, Ruaraidh D.'

_publ_section_title
;
 Amino acid-derived bisphenolate palladium complexes as C-C coupling
 catalysts
;
_journal_name_full 'Dalton Transactions'
_journal_paper_doi 10.1039/D1DT03068J
_journal_year 2021
_chemical_formula_moiety 'C38 H62 N2 O4 Pd, C3 H7.5'
_chemical_formula_sum 'C41 H69.5 N2 O4 Pd'
_chemical_formula_weight 760.88
_space_group_crystal_system monoclinic
_space_group_IT_number 15
_space_group_name_Hall '-C 2yc'
_space_group_name_H-M_alt 'C 1 2/c 1'
_atom_sites_solution_hydrogens mixed
_atom_sites_solution_primary dual
_audit_creation_date 2021-07-06
_audit_creation_method
;
Olex2 1.3
(compiled 2020.11.12 svn.r5f609507 for OlexSys, GUI svn.r6272)
;
_audit_update_record
;
2021-11-03 deposited with the CCDC.	2021-11-12 downloaded from the CCDC.
;
_cell_angle_alpha 90
_cell_angle_beta 96.1430(10)
_cell_angle_gamma 90
_cell_formula_units_Z 8
_cell_length_a 27.3384(7)
_cell_length_b 9.7533(2)
_cell_length_c 31.2674(8)
_cell_measurement_reflns_used 9937
_cell_measurement_temperature 100.0
_cell_measurement_theta_max 59.871
_cell_measurement_theta_min 4.085
_cell_volume 8289.3(3)
_computing_cell_refinement 'SAINT V8.38A (?, 2016)'
_computing_data_reduction 'SAINT V8.38A (?, 2016)'
_computing_molecular_graphics 'Olex2 1.3 (Dolomanov et al., 2009)'
_computing_publication_material 'Olex2 1.3 (Dolomanov et al., 2009)'
_computing_structure_refinement 'SHELXL 2018/3 (Sheldrick, 2015)'
_computing_structure_solution 'XT  (Sheldrick, 2015)'
_diffrn_ambient_temperature 100.0
_diffrn_measured_fraction_theta_full 0.986
_diffrn_measured_fraction_theta_max 0.986
_diffrn_measurement_device_type 'Bruker APEX-II CCD'
_diffrn_measurement_method '\f and \w scans'
_diffrn_radiation_type CuK\a
_diffrn_radiation_wavelength 1.54178
_diffrn_reflns_av_R_equivalents 0.0382
_diffrn_reflns_av_unetI/netI 0.0249
_diffrn_reflns_Laue_measured_fraction_full 0.986
_diffrn_reflns_Laue_measured_fraction_max 0.986
_diffrn_reflns_limit_h_max 30
_diffrn_reflns_limit_h_min -29
_diffrn_reflns_limit_k_max 10
_diffrn_reflns_limit_k_min -10
_diffrn_reflns_limit_l_max 34
_diffrn_reflns_limit_l_min -33
_diffrn_reflns_number 44289
_diffrn_reflns_point_group_measured_fraction_full 0.986
_diffrn_reflns_point_group_measured_fraction_max 0.986
_diffrn_reflns_theta_full 59.916
_diffrn_reflns_theta_max 59.916
_diffrn_reflns_theta_min 2.843
_diffrn_source_current 1.1
_diffrn_source_power 0.055
_diffrn_source_voltage 50.0
_diffrn_standards_number 0
_exptl_absorpt_coefficient_mu 3.908
_exptl_absorpt_correction_T_max 0.7518
_exptl_absorpt_correction_T_min 0.6592
_exptl_absorpt_correction_type multi-scan
_exptl_absorpt_process_details
;
SADABS-2016/2 (Bruker,2016/2) was used for absorption correction.
wR2(int) was 0.0712 before and 0.0500 after correction.
The Ratio of minimum to maximum transmission is 0.8818.
The \l/2 correction factor is Not present.
;
_exptl_crystal_colour yellow
_exptl_crystal_colour_primary yellow
_exptl_crystal_density_diffrn 1.219
_exptl_crystal_description block
_exptl_crystal_F_000 3260
_exptl_crystal_size_max 0.22
_exptl_crystal_size_mid 0.08
_exptl_crystal_size_min 0.04
_refine_diff_density_max 0.430
_refine_diff_density_min -0.560
_refine_diff_density_rms 0.057
_refine_ls_extinction_method none
_refine_ls_goodness_of_fit_ref 1.039
_refine_ls_hydrogen_treatment mixed
_refine_ls_matrix_type full
_refine_ls_number_parameters 462
_refine_ls_number_reflns 6054
_refine_ls_number_restraints 1
_refine_ls_restrained_S_all 1.041
_refine_ls_R_factor_all 0.0316
_refine_ls_R_factor_gt 0.0271
_refine_ls_shift/su_max 0.002
_refine_ls_shift/su_mean 0.000
_refine_ls_structure_factor_coef Fsqd
_refine_ls_weighting_details 'w=1/[\s^2^(Fo^2^)+(0.0255P)^2^+22.1808P] where P=(Fo^2^+2Fc^2^)/3'
_refine_ls_weighting_scheme calc
_refine_ls_wR_factor_gt 0.0639
_refine_ls_wR_factor_ref 0.0664
_reflns_Friedel_coverage 0.000
_reflns_number_gt 5449
_reflns_number_total 6054
_reflns_threshold_expression 'I > 2\s(I)'
_cod_data_source_file d1dt03068j2.cif
_cod_data_source_block 131bg14_0m
_cod_original_formula_sum 'C41 H69.50 N2 O4 Pd'
_cod_database_code 7708827
_shelx_shelxl_version_number 2018/3
_shelx_space_group_comment
;
The symmetry employed for this shelxl refinement is uniquely defined
by the following loop, which should always be used as a source of
symmetry information in preference to the above space-group names.
They are only intended as comments.
;
_shelx_estimated_absorpt_t_max 0.859
_shelx_estimated_absorpt_t_min 0.480
_olex2_refinement_description
;
1. Fixed Uiso
 At 1.2 times of:
  All C(H) groups, All C(H,H) groups, All N(H) groups
 At 1.5 times of:
  All C(H,H,H) groups
2. Restrained distances
 C4S-C2S
 2.5 with sigma of 0.04
3. Others
 Fixed Sof: C3S(0.5) H3SA(0.5) H3SB(0.5) C4S(0.5)
 Fixed Uiso: H4SA(0.08) H4SB(0.08)
4.a Ternary CH refined with riding coordinates:
 N2(H2)
4.b Secondary CH2 refined with riding coordinates:
 C1(H1A,H1B), C3(H3A,H3B), C5(H5A,H5B), C20(H20A,H20B), C35(H35A,H35B),
 C37(H37A,H37B), C2S(H2SA,H2SB), C3S(H3SA,H3SB)
4.c Aromatic/amide H refined with riding coordinates:
 C9(H9), C11(H11), C24(H24), C26(H26)
4.d Idealised Me refined as rotating group:
 C4(H4A,H4B,H4C), C13(H13A,H13B,H13C), C14(H14A,H14B,H14C), C15(H15A,H15B,
 H15C), C17(H17A,H17B,H17C), C18(H18A,H18B,H18C), C19(H19A,H19B,H19C), C28(H28A,
 H28B,H28C), C29(H29A,H29B,H29C), C30(H30A,H30B,H30C), C32(H32A,H32B,H32C),
 C33(H33A,H33B,H33C), C34(H34A,H34B,H34C), C36(H36A,H36B,H36C), C38(H38A,H38B,
 H38C), C1S(H1SA,H1SB,H1SC)
;
_olex2_submission_special_instructions 'No special instructions were received'

loop_
_space_group_symop_operation_xyz
'x, y, z'
'-x, y, -z+1/2'
'x+1/2, y+1/2, z'
'-x+1/2, y+1/2, -z+1/2'
'-x, -y, -z'
'x, -y, z-1/2'
'-x+1/2, -y+1/2, -z'
'x+1/2, -y+1/2, z-1/2'

loop_
_atom_site_label
_atom_site_type_symbol
_atom_site_fract_x
_atom_site_fract_y
_atom_site_fract_z
_atom_site_U_iso_or_equiv
_atom_site_adp_type
_atom_site_occupancy
_atom_site_site_symmetry_order
_atom_site_calc_flag
_atom_site_refinement_flags_posn
_atom_site_refinement_flags_adp
_atom_site_refinement_flags_occupancy
_atom_site_disorder_assembly
_atom_site_disorder_group
Pd1 Pd 0.28604(2) 0.26119(2) 0.66520(2) 0.01263(7) Uani 1 1 d . . . . .
O1 O 0.22153(6) 0.32161(17) 0.68462(5) 0.0162(4) Uani 1 1 d . . . . .
N1 N 0.28715(7) 0.4149(2) 0.62011(6) 0.0137(4) Uani 1 1 d . . . . .
C1 C 0.25889(9) 0.3761(3) 0.57877(8) 0.0160(5) Uani 1 1 d . . . . .
H1A H 0.225320 0.349004 0.584539 0.019 Uiso 1 1 calc R U . . .
H1B H 0.274653 0.294706 0.567225 0.019 Uiso 1 1 calc R U . . .
O2 O 0.35056(6) 0.17976(18) 0.65374(5) 0.0195(4) Uani 1 1 d . . . . .
N2 N 0.29192(7) 0.1194(2) 0.71414(6) 0.0162(5) Uani 1 1 d . . . . .
H2 H 0.319493 0.056980 0.708390 0.019 Uiso 1 1 calc R U . . .
C2 C 0.25460(9) 0.4870(3) 0.54437(8) 0.0190(6) Uani 1 1 d . . . . .
O3 O 0.27229(7) 0.59987(19) 0.54733(6) 0.0265(4) Uani 1 1 d . . . . .
C3 C 0.21712(11) 0.5340(3) 0.47402(9) 0.0345(8) Uani 1 1 d . . . . .
H3A H 0.211364 0.626851 0.485290 0.041 Uiso 1 1 calc R U . . .
H3B H 0.186944 0.505165 0.455929 0.041 Uiso 1 1 calc R U . . .
O4 O 0.22696(7) 0.4387(2) 0.50991(6) 0.0298(5) Uani 1 1 d . . . . .
C4 C 0.25949(12) 0.5390(3) 0.44694(9) 0.0342(7) Uani 1 1 d . . . . .
H4A H 0.251329 0.600789 0.422506 0.051 Uiso 1 1 calc R U . . .
H4B H 0.265730 0.446791 0.436317 0.051 Uiso 1 1 calc R U . . .
H4C H 0.288956 0.572624 0.464399 0.051 Uiso 1 1 calc R U . . .
C5 C 0.26571(9) 0.5376(2) 0.64044(8) 0.0156(5) Uani 1 1 d . . . . .
H5A H 0.281753 0.548405 0.670165 0.019 Uiso 1 1 calc R U . . .
H5B H 0.272724 0.620861 0.624062 0.019 Uiso 1 1 calc R U . . .
C6 C 0.21124(9) 0.5248(2) 0.64157(7) 0.0146(5) Uani 1 1 d . . . . .
C7 C 0.19196(9) 0.4167(2) 0.66470(7) 0.0144(5) Uani 1 1 d . . . . .
C8 C 0.14040(9) 0.4151(2) 0.66790(8) 0.0150(5) Uani 1 1 d . . . . .
C9 C 0.11137(9) 0.5146(3) 0.64538(8) 0.0180(6) Uani 1 1 d . . . . .
H9 H 0.076923 0.512383 0.647235 0.022 Uiso 1 1 calc R U . . .
C10 C 0.12958(9) 0.6172(3) 0.62036(8) 0.0166(6) Uani 1 1 d . . . . .
C11 C 0.18029(9) 0.6207(2) 0.61964(8) 0.0163(5) Uani 1 1 d . . . . .
H11 H 0.194267 0.690806 0.603698 0.020 Uiso 1 1 calc R U . . .
C12 C 0.11713(9) 0.3057(3) 0.69506(8) 0.0176(6) Uani 1 1 d . . . . .
C13 C 0.12303(10) 0.1641(3) 0.67485(8) 0.0207(6) Uani 1 1 d . . . . .
H13A H 0.103089 0.159676 0.646908 0.031 Uiso 1 1 calc R U . . .
H13B H 0.112089 0.093116 0.693874 0.031 Uiso 1 1 calc R U . . .
H13C H 0.157695 0.148975 0.670861 0.031 Uiso 1 1 calc R U . . .
C14 C 0.14147(9) 0.3085(3) 0.74180(8) 0.0212(6) Uani 1 1 d . . . . .
H14A H 0.177061 0.295960 0.742058 0.032 Uiso 1 1 calc R U . . .
H14B H 0.127937 0.234504 0.758160 0.032 Uiso 1 1 calc R U . . .
H14C H 0.134889 0.396963 0.754933 0.032 Uiso 1 1 calc R U . . .
C15 C 0.06178(9) 0.3298(3) 0.69699(9) 0.0249(6) Uani 1 1 d . . . . .
H15A H 0.056634 0.421826 0.708267 0.037 Uiso 1 1 calc R U . . .
H15B H 0.049063 0.261317 0.715895 0.037 Uiso 1 1 calc R U . . .
H15C H 0.044378 0.321583 0.668027 0.037 Uiso 1 1 calc R U . . .
C16 C 0.09685(9) 0.7228(3) 0.59451(8) 0.0203(6) Uani 1 1 d . . . . .
C17 C 0.10752(10) 0.7204(3) 0.54715(9) 0.0273(6) Uani 1 1 d . . . . .
H17A H 0.141884 0.746139 0.545328 0.041 Uiso 1 1 calc R U . . .
H17B H 0.085797 0.785560 0.530535 0.041 Uiso 1 1 calc R U . . .
H17C H 0.101664 0.627931 0.535442 0.041 Uiso 1 1 calc R U . . .
C18 C 0.10812(11) 0.8667(3) 0.61276(9) 0.0303(7) Uani 1 1 d . . . . .
H18A H 0.101333 0.869595 0.642895 0.045 Uiso 1 1 calc R U . . .
H18B H 0.087383 0.933982 0.596102 0.045 Uiso 1 1 calc R U . . .
H18C H 0.142836 0.888372 0.610951 0.045 Uiso 1 1 calc R U . . .
C19 C 0.04208(10) 0.6938(3) 0.59616(9) 0.0281(7) Uani 1 1 d . . . . .
H19A H 0.034141 0.602510 0.584287 0.042 Uiso 1 1 calc R U . . .
H19B H 0.022532 0.762853 0.579180 0.042 Uiso 1 1 calc R U . . .
H19C H 0.034493 0.697421 0.626069 0.042 Uiso 1 1 calc R U . . .
C20 C 0.34043(8) 0.4409(3) 0.61506(8) 0.0165(5) Uani 1 1 d . . . . .
H20A H 0.343081 0.524078 0.597325 0.020 Uiso 1 1 calc R U . . .
H20B H 0.358407 0.458415 0.643723 0.020 Uiso 1 1 calc R U . . .
C21 C 0.36413(9) 0.3229(3) 0.59441(8) 0.0164(6) Uani 1 1 d . . . . .
C22 C 0.36948(9) 0.1967(3) 0.61628(8) 0.0168(6) Uani 1 1 d . . . . .
C23 C 0.39657(9) 0.0907(3) 0.59866(8) 0.0171(6) Uani 1 1 d . . . . .
C24 C 0.41363(9) 0.1144(3) 0.55868(8) 0.0176(6) Uani 1 1 d . . . . .
H24 H 0.431564 0.043246 0.546645 0.021 Uiso 1 1 calc R U . . .
C25 C 0.40596(9) 0.2359(3) 0.53539(8) 0.0164(6) Uani 1 1 d . . . . .
C26 C 0.38130(8) 0.3397(3) 0.55464(8) 0.0163(6) Uani 1 1 d . . . . .
H26 H 0.376050 0.424755 0.540080 0.020 Uiso 1 1 calc R U . . .
C27 C 0.40787(9) -0.0443(3) 0.62336(8) 0.0211(6) Uani 1 1 d . . . . .
C28 C 0.44025(11) -0.1412(3) 0.59988(9) 0.0314(7) Uani 1 1 d . . . . .
H28A H 0.471345 -0.095375 0.595886 0.047 Uiso 1 1 calc R U . . .
H28B H 0.423122 -0.165407 0.571753 0.047 Uiso 1 1 calc R U . . .
H28C H 0.446960 -0.224533 0.616995 0.047 Uiso 1 1 calc R U . . .
C29 C 0.43602(10) -0.0132(3) 0.66767(8) 0.0260(6) Uani 1 1 d . . . . .
H29A H 0.416199 0.047629 0.683870 0.039 Uiso 1 1 calc R U . . .
H29B H 0.467304 0.031680 0.663730 0.039 Uiso 1 1 calc R U . . .
H29C H 0.442460 -0.098965 0.683595 0.039 Uiso 1 1 calc R U . . .
C30 C 0.35986(10) -0.1217(3) 0.62918(9) 0.0258(6) Uani 1 1 d . . . . .
H30A H 0.367124 -0.199231 0.648765 0.039 Uiso 1 1 calc R U . . .
H30B H 0.345137 -0.155584 0.601223 0.039 Uiso 1 1 calc R U . . .
H30C H 0.336797 -0.059388 0.641267 0.039 Uiso 1 1 calc R U . . .
C31 C 0.42194(9) 0.2553(3) 0.49016(8) 0.0203(6) Uani 1 1 d . . . . .
C32 C 0.44629(14) 0.3946(3) 0.48677(11) 0.0475(9) Uani 1 1 d . . . . .
H32A H 0.421902 0.467124 0.489040 0.071 Uiso 1 1 calc R U . . .
H32B H 0.459648 0.401787 0.458994 0.071 Uiso 1 1 calc R U . . .
H32C H 0.473007 0.404514 0.510084 0.071 Uiso 1 1 calc R U . . .
C33 C 0.46013(11) 0.1490(3) 0.47987(9) 0.0324(7) Uani 1 1 d . . . . .
H33A H 0.469119 0.164775 0.450764 0.049 Uiso 1 1 calc R U . . .
H33B H 0.446251 0.056765 0.481629 0.049 Uiso 1 1 calc R U . . .
H33C H 0.489480 0.157302 0.500636 0.049 Uiso 1 1 calc R U . . .
C34 C 0.37702(12) 0.2415(5) 0.45735(10) 0.0538(11) Uani 1 1 d . . . . .
H34A H 0.353123 0.313055 0.462348 0.081 Uiso 1 1 calc R U . . .
H34B H 0.362031 0.151138 0.460237 0.081 Uiso 1 1 calc R U . . .
H34C H 0.386939 0.251322 0.428301 0.081 Uiso 1 1 calc R U . . .
C35 C 0.24849(9) 0.0298(3) 0.71703(8) 0.0190(6) Uani 1 1 d . . . . .
H35A H 0.219672 0.086968 0.721872 0.023 Uiso 1 1 calc R U . . .
H35B H 0.255069 -0.033029 0.741843 0.023 Uiso 1 1 calc R U . . .
C36 C 0.23700(10) -0.0529(3) 0.67646(8) 0.0230(6) Uani 1 1 d . . . . .
H36A H 0.233657 0.008791 0.651568 0.035 Uiso 1 1 calc R U . . .
H36B H 0.206152 -0.103051 0.677818 0.035 Uiso 1 1 calc R U . . .
H36C H 0.263732 -0.118085 0.673611 0.035 Uiso 1 1 calc R U . . .
C37 C 0.30740(9) 0.1859(3) 0.75626(8) 0.0205(6) Uani 1 1 d . . . . .
H37A H 0.312403 0.114465 0.778795 0.025 Uiso 1 1 calc R U . . .
H37B H 0.280789 0.247369 0.763775 0.025 Uiso 1 1 calc R U . . .
C38 C 0.35411(10) 0.2676(3) 0.75573(9) 0.0294(7) Uani 1 1 d . . . . .
H38A H 0.348310 0.344710 0.735722 0.044 Uiso 1 1 calc R U . . .
H38B H 0.380022 0.208723 0.746452 0.044 Uiso 1 1 calc R U . . .
H38C H 0.364370 0.302656 0.784686 0.044 Uiso 1 1 calc R U . . .
C1S C 0.47487(14) 0.4941(4) 0.66111(14) 0.0626(11) Uani 1 1 d . . . . .
H1SA H 0.462585 0.579491 0.672589 0.094 Uiso 1 1 calc R U . A .
H1SB H 0.455979 0.472904 0.633484 0.094 Uiso 1 1 calc R U . . .
H1SC H 0.509688 0.504941 0.656942 0.094 Uiso 1 1 calc R U . . .
C2S C 0.46946(19) 0.3823(5) 0.69145(18) 0.0898(16) Uani 1 1 d D . . A -1
H2SA H 0.438810 0.405050 0.704149 0.108 Uiso 1 1 calc R U . A -1
H2SB H 0.461243 0.301753 0.672777 0.108 Uiso 1 1 calc R U . A -1
C3S C 0.4978(3) 0.3335(8) 0.7231(3) 0.0521(19) Uani 0.5 1 d . . P A -1
H3SA H 0.531748 0.324662 0.715190 0.063 Uiso 0.5 1 calc R U P A -1
H3SB H 0.486184 0.241707 0.730993 0.063 Uiso 0.5 1 calc R U P A -1
H4SA H 0.4630(16) 0.450(4) 0.7666(13) 0.080 Uiso 1 1 d . U . . .
C4S C 0.4966(4) 0.4356(9) 0.7620(3) 0.052(3) Uani 0.5 1 d D . P A -1
H4SB H 0.500000 0.545(7) 0.750000 0.080 Uiso 1 2 d S U P . .

loop_
_atom_site_aniso_label
_atom_site_aniso_U_11
_atom_site_aniso_U_22
_atom_site_aniso_U_33
_atom_site_aniso_U_23
_atom_site_aniso_U_13
_atom_site_aniso_U_12
Pd1 0.01360(11) 0.01372(11) 0.01077(11) 0.00215(7) 0.00224(7) 0.00187(7)
O1 0.0166(9) 0.0180(9) 0.0145(9) 0.0037(7) 0.0040(7) 0.0036(7)
N1 0.0133(10) 0.0149(11) 0.0131(11) 0.0004(9) 0.0018(8) 0.0005(8)
C1 0.0176(13) 0.0152(13) 0.0153(13) 0.0001(11) 0.0022(10) 0.0003(11)
O2 0.0183(9) 0.0247(10) 0.0162(9) 0.0064(8) 0.0055(7) 0.0063(8)
N2 0.0162(11) 0.0176(11) 0.0151(11) 0.0002(9) 0.0029(8) 0.0017(9)
C2 0.0168(13) 0.0239(16) 0.0166(14) 0.0031(12) 0.0037(11) 0.0025(12)
O3 0.0393(11) 0.0179(11) 0.0219(10) 0.0043(8) 0.0011(8) -0.0026(9)
C3 0.0359(17) 0.045(2) 0.0200(16) 0.0176(14) -0.0086(13) -0.0076(15)
O4 0.0334(11) 0.0347(12) 0.0192(10) 0.0106(9) -0.0069(8) -0.0132(9)
C4 0.054(2) 0.0299(17) 0.0189(16) 0.0060(13) 0.0044(14) -0.0057(15)
C5 0.0193(13) 0.0127(13) 0.0148(13) -0.0002(10) 0.0020(10) -0.0001(10)
C6 0.0165(13) 0.0158(13) 0.0113(13) -0.0045(10) -0.0001(10) 0.0013(10)
C7 0.0171(13) 0.0151(13) 0.0106(13) -0.0039(10) 0.0000(10) 0.0023(11)
C8 0.0191(13) 0.0129(13) 0.0130(13) -0.0039(10) 0.0011(10) -0.0012(10)
C9 0.0177(13) 0.0156(14) 0.0205(14) -0.0046(11) 0.0012(11) 0.0003(11)
C10 0.0209(14) 0.0136(13) 0.0144(13) -0.0038(10) -0.0025(10) 0.0024(11)
C11 0.0239(14) 0.0116(13) 0.0139(13) -0.0020(10) 0.0039(10) -0.0023(11)
C12 0.0163(13) 0.0160(14) 0.0204(14) 0.0004(11) 0.0022(10) 0.0004(11)
C13 0.0245(15) 0.0168(14) 0.0203(14) 0.0001(11) 0.0005(11) -0.0026(11)
C14 0.0218(14) 0.0229(15) 0.0194(14) -0.0010(12) 0.0043(11) -0.0038(11)
C15 0.0191(14) 0.0245(16) 0.0316(16) 0.0040(13) 0.0055(12) -0.0018(12)
C16 0.0208(14) 0.0168(14) 0.0218(15) -0.0012(11) -0.0041(11) 0.0037(11)
C17 0.0307(16) 0.0245(16) 0.0251(16) 0.0051(12) -0.0042(12) 0.0004(13)
C18 0.0361(17) 0.0192(15) 0.0324(17) -0.0023(13) -0.0105(13) 0.0061(13)
C19 0.0252(15) 0.0271(16) 0.0304(17) 0.0041(13) -0.0038(12) 0.0075(13)
C20 0.0152(13) 0.0164(14) 0.0181(14) 0.0016(11) 0.0025(10) -0.0008(10)
C21 0.0133(13) 0.0167(14) 0.0190(14) 0.0013(11) 0.0010(10) -0.0001(10)
C22 0.0125(13) 0.0209(14) 0.0173(14) 0.0021(11) 0.0023(10) -0.0011(11)
C23 0.0141(13) 0.0189(14) 0.0184(14) 0.0022(11) 0.0026(10) 0.0011(11)
C24 0.0147(13) 0.0175(14) 0.0212(14) -0.0008(11) 0.0050(10) 0.0028(11)
C25 0.0130(13) 0.0196(14) 0.0166(14) 0.0005(11) 0.0018(10) -0.0022(10)
C26 0.0155(13) 0.0162(14) 0.0174(14) 0.0032(11) 0.0020(10) -0.0009(10)
C27 0.0218(14) 0.0205(15) 0.0220(15) 0.0078(11) 0.0076(11) 0.0061(11)
C28 0.0394(18) 0.0236(16) 0.0337(17) 0.0102(13) 0.0161(14) 0.0125(13)
C29 0.0218(14) 0.0293(16) 0.0273(16) 0.0106(13) 0.0048(12) 0.0094(12)
C30 0.0290(16) 0.0217(15) 0.0273(16) 0.0079(12) 0.0064(12) 0.0026(12)
C31 0.0225(14) 0.0221(15) 0.0175(14) 0.0007(11) 0.0080(11) 0.0006(11)
C32 0.080(3) 0.0290(18) 0.040(2) 0.0057(15) 0.0379(18) -0.0065(17)
C33 0.0420(18) 0.0330(18) 0.0253(16) 0.0027(13) 0.0182(13) 0.0067(14)
C34 0.0315(18) 0.113(3) 0.0169(16) 0.0056(18) 0.0010(13) 0.0048(19)
C35 0.0198(14) 0.0193(14) 0.0182(14) 0.0040(11) 0.0034(11) 0.0009(11)
C36 0.0260(15) 0.0207(15) 0.0230(15) 0.0033(12) 0.0051(12) -0.0044(12)
C37 0.0258(15) 0.0227(15) 0.0128(13) 0.0018(11) 0.0017(11) 0.0028(12)
C38 0.0294(16) 0.0375(18) 0.0202(15) -0.0041(13) -0.0023(12) -0.0053(13)
C1S 0.047(2) 0.059(3) 0.080(3) 0.018(2) -0.002(2) -0.0087(19)
C2S 0.083(3) 0.073(3) 0.121(5) 0.022(3) 0.049(3) 0.012(3)
C3S 0.047(5) 0.040(5) 0.065(5) -0.004(4) -0.012(4) 0.002(4)
C4S 0.028(4) 0.064(5) 0.062(9) 0.003(4) 0.002(6) 0.014(4)

loop_
_atom_type_symbol
_atom_type_description
_atom_type_scat_dispersion_real
_atom_type_scat_dispersion_imag
_atom_type_scat_source
C C 0.0181 0.0091 'International Tables Vol C Tables 4.2.6.8 and 6.1.1.4'
H H 0.0000 0.0000 'International Tables Vol C Tables 4.2.6.8 and 6.1.1.4'
N N 0.0311 0.0180 'International Tables Vol C Tables 4.2.6.8 and 6.1.1.4'
O O 0.0492 0.0322 'International Tables Vol C Tables 4.2.6.8 and 6.1.1.4'
Pd Pd 0.1215 3.9337 'International Tables Vol C Tables 4.2.6.8 and 6.1.1.4'

loop_
_geom_angle_atom_site_label_1
_geom_angle_atom_site_label_2
_geom_angle_atom_site_label_3
_geom_angle
_geom_angle_site_symmetry_1
_geom_angle_site_symmetry_3
_geom_angle_publ_flag
O1 Pd1 N1 94.06(7) . . ?
O1 Pd1 N2 88.49(7) . . ?
O2 Pd1 O1 170.79(6) . . ?
O2 Pd1 N1 95.08(7) . . ?
O2 Pd1 N2 82.30(7) . . ?
N2 Pd1 N1 173.20(8) . . ?
C7 O1 Pd1 124.54(14) . . ?
C1 N1 Pd1 111.50(14) . . ?
C1 N1 C5 112.43(18) . . ?
C1 N1 C20 111.82(18) . . ?
C5 N1 Pd1 104.77(14) . . ?
C5 N1 C20 109.68(18) . . ?
C20 N1 Pd1 106.24(14) . . ?
N1 C1 H1A 108.4 . . ?
N1 C1 H1B 108.4 . . ?
N1 C1 C2 115.4(2) . . ?
H1A C1 H1B 107.5 . . ?
C2 C1 H1A 108.4 . . ?
C2 C1 H1B 108.4 . . ?
C22 O2 Pd1 122.52(15) . . ?
Pd1 N2 H2 106.0 . . ?
C35 N2 Pd1 116.22(15) . . ?
C35 N2 H2 106.0 . . ?
C35 N2 C37 110.87(19) . . ?
C37 N2 Pd1 110.94(15) . . ?
C37 N2 H2 106.0 . . ?
O3 C2 C1 126.6(2) . . ?
O3 C2 O4 125.0(2) . . ?
O4 C2 C1 108.3(2) . . ?
H3A C3 H3B 108.0 . . ?
O4 C3 H3A 109.4 . . ?
O4 C3 H3B 109.4 . . ?
O4 C3 C4 111.3(2) . . ?
C4 C3 H3A 109.4 . . ?
C4 C3 H3B 109.4 . . ?
C2 O4 C3 116.0(2) . . ?
C3 C4 H4A 109.5 . . ?
C3 C4 H4B 109.5 . . ?
C3 C4 H4C 109.5 . . ?
H4A C4 H4B 109.5 . . ?
H4A C4 H4C 109.5 . . ?
H4B C4 H4C 109.5 . . ?
N1 C5 H5A 109.2 . . ?
N1 C5 H5B 109.2 . . ?
H5A C5 H5B 107.9 . . ?
C6 C5 N1 112.17(19) . . ?
C6 C5 H5A 109.2 . . ?
C6 C5 H5B 109.2 . . ?
C7 C6 C5 120.0(2) . . ?
C11 C6 C5 119.1(2) . . ?
C11 C6 C7 120.9(2) . . ?
O1 C7 C6 121.0(2) . . ?
O1 C7 C8 120.8(2) . . ?
C6 C7 C8 118.1(2) . . ?
C7 C8 C12 121.1(2) . . ?
C9 C8 C7 118.1(2) . . ?
C9 C8 C12 120.9(2) . . ?
C8 C9 H9 117.8 . . ?
C10 C9 C8 124.4(2) . . ?
C10 C9 H9 117.8 . . ?
C9 C10 C16 123.6(2) . . ?
C11 C10 C9 116.3(2) . . ?
C11 C10 C16 120.0(2) . . ?
C6 C11 H11 119.0 . . ?
C10 C11 C6 122.0(2) . . ?
C10 C11 H11 119.0 . . ?
C13 C12 C8 109.1(2) . . ?
C13 C12 C14 110.7(2) . . ?
C13 C12 C15 107.5(2) . . ?
C14 C12 C8 110.4(2) . . ?
C15 C12 C8 112.4(2) . . ?
C15 C12 C14 106.7(2) . . ?
C12 C13 H13A 109.5 . . ?
C12 C13 H13B 109.5 . . ?
C12 C13 H13C 109.5 . . ?
H13A C13 H13B 109.5 . . ?
H13A C13 H13C 109.5 . . ?
H13B C13 H13C 109.5 . . ?
C12 C14 H14A 109.5 . . ?
C12 C14 H14B 109.5 . . ?
C12 C14 H14C 109.5 . . ?
H14A C14 H14B 109.5 . . ?
H14A C14 H14C 109.5 . . ?
H14B C14 H14C 109.5 . . ?
C12 C15 H15A 109.5 . . ?
C12 C15 H15B 109.5 . . ?
C12 C15 H15C 109.5 . . ?
H15A C15 H15B 109.5 . . ?
H15A C15 H15C 109.5 . . ?
H15B C15 H15C 109.5 . . ?
C10 C16 C17 109.6(2) . . ?
C18 C16 C10 109.6(2) . . ?
C18 C16 C17 108.7(2) . . ?
C19 C16 C10 112.0(2) . . ?
C19 C16 C17 108.4(2) . . ?
C19 C16 C18 108.4(2) . . ?
C16 C17 H17A 109.5 . . ?
C16 C17 H17B 109.5 . . ?
C16 C17 H17C 109.5 . . ?
H17A C17 H17B 109.5 . . ?
H17A C17 H17C 109.5 . . ?
H17B C17 H17C 109.5 . . ?
C16 C18 H18A 109.5 . . ?
C16 C18 H18B 109.5 . . ?
C16 C18 H18C 109.5 . . ?
H18A C18 H18B 109.5 . . ?
H18A C18 H18C 109.5 . . ?
H18B C18 H18C 109.5 . . ?
C16 C19 H19A 109.5 . . ?
C16 C19 H19B 109.5 . . ?
C16 C19 H19C 109.5 . . ?
H19A C19 H19B 109.5 . . ?
H19A C19 H19C 109.5 . . ?
H19B C19 H19C 109.5 . . ?
N1 C20 H20A 109.1 . . ?
N1 C20 H20B 109.1 . . ?
H20A C20 H20B 107.8 . . ?
C21 C20 N1 112.6(2) . . ?
C21 C20 H20A 109.1 . . ?
C21 C20 H20B 109.1 . . ?
C22 C21 C20 119.3(2) . . ?
C26 C21 C20 120.0(2) . . ?
C26 C21 C22 120.7(2) . . ?
O2 C22 C21 120.1(2) . . ?
O2 C22 C23 121.1(2) . . ?
C21 C22 C23 118.7(2) . . ?
C22 C23 C27 120.9(2) . . ?
C24 C23 C22 117.7(2) . . ?
C24 C23 C27 121.4(2) . . ?
C23 C24 H24 117.9 . . ?
C25 C24 C23 124.1(2) . . ?
C25 C24 H24 117.9 . . ?
C24 C25 C31 123.0(2) . . ?
C26 C25 C24 116.5(2) . . ?
C26 C25 C31 120.5(2) . . ?
C21 C26 C25 122.0(2) . . ?
C21 C26 H26 119.0 . . ?
C25 C26 H26 119.0 . . ?
C23 C27 C29 109.6(2) . . ?
C23 C27 C30 110.5(2) . . ?
C28 C27 C23 112.4(2) . . ?
C28 C27 C29 107.1(2) . . ?
C28 C27 C30 107.3(2) . . ?
C30 C27 C29 109.9(2) . . ?
C27 C28 H28A 109.5 . . ?
C27 C28 H28B 109.5 . . ?
C27 C28 H28C 109.5 . . ?
H28A C28 H28B 109.5 . . ?
H28A C28 H28C 109.5 . . ?
H28B C28 H28C 109.5 . . ?
C27 C29 H29A 109.5 . . ?
C27 C29 H29B 109.5 . . ?
C27 C29 H29C 109.5 . . ?
H29A C29 H29B 109.5 . . ?
H29A C29 H29C 109.5 . . ?
H29B C29 H29C 109.5 . . ?
C27 C30 H30A 109.5 . . ?
C27 C30 H30B 109.5 . . ?
C27 C30 H30C 109.5 . . ?
H30A C30 H30B 109.5 . . ?
H30A C30 H30C 109.5 . . ?
H30B C30 H30C 109.5 . . ?
C32 C31 C25 110.1(2) . . ?
C32 C31 C33 106.1(2) . . ?
C33 C31 C25 112.2(2) . . ?
C34 C31 C25 108.8(2) . . ?
C34 C31 C32 111.1(3) . . ?
C34 C31 C33 108.5(3) . . ?
C31 C32 H32A 109.5 . . ?
C31 C32 H32B 109.5 . . ?
C31 C32 H32C 109.5 . . ?
H32A C32 H32B 109.5 . . ?
H32A C32 H32C 109.5 . . ?
H32B C32 H32C 109.5 . . ?
C31 C33 H33A 109.5 . . ?
C31 C33 H33B 109.5 . . ?
C31 C33 H33C 109.5 . . ?
H33A C33 H33B 109.5 . . ?
H33A C33 H33C 109.5 . . ?
H33B C33 H33C 109.5 . . ?
C31 C34 H34A 109.5 . . ?
C31 C34 H34B 109.5 . . ?
C31 C34 H34C 109.5 . . ?
H34A C34 H34B 109.5 . . ?
H34A C34 H34C 109.5 . . ?
H34B C34 H34C 109.5 . . ?
N2 C35 H35A 109.4 . . ?
N2 C35 H35B 109.4 . . ?
N2 C35 C36 111.1(2) . . ?
H35A C35 H35B 108.0 . . ?
C36 C35 H35A 109.4 . . ?
C36 C35 H35B 109.4 . . ?
C35 C36 H36A 109.5 . . ?
C35 C36 H36B 109.5 . . ?
C35 C36 H36C 109.5 . . ?
H36A C36 H36B 109.5 . . ?
H36A C36 H36C 109.5 . . ?
H36B C36 H36C 109.5 . . ?
N2 C37 H37A 109.1 . . ?
N2 C37 H37B 109.1 . . ?
N2 C37 C38 112.5(2) . . ?
H37A C37 H37B 107.8 . . ?
C38 C37 H37A 109.1 . . ?
C38 C37 H37B 109.1 . . ?
C37 C38 H38A 109.5 . . ?
C37 C38 H38B 109.5 . . ?
C37 C38 H38C 109.5 . . ?
H38A C38 H38B 109.5 . . ?
H38A C38 H38C 109.5 . . ?
H38B C38 H38C 109.5 . . ?
H1SA C1S H1SB 109.5 . . ?
H1SA C1S H1SC 109.5 . . ?
H1SB C1S H1SC 109.5 . . ?
C2S C1S H1SA 109.5 . . ?
C2S C1S H1SB 109.5 . . ?
C2S C1S H1SC 109.5 . . ?
C1S C2S H2SA 104.0 . . ?
C1S C2S H2SB 104.0 . . ?
H2SA C2S H2SB 105.4 . . ?
C3S C2S C1S 133.1(6) . . ?
C3S C2S H2SA 104.0 . . ?
C3S C2S H2SB 104.0 . . ?
C2S C3S H3SA 110.2 . . ?
C2S C3S H3SB 110.2 . . ?
C2S C3S C4S 107.5(7) . . ?
H3SA C3S H3SB 108.5 . . ?
C4S C3S H3SA 110.2 . . ?
C4S C3S H3SB 110.2 . . ?
C3S C4S H4SA 108(3) . . ?
C3S C4S H4SB 109.3(14) . . ?
H4SA C4S H4SB 91(3) . . ?

loop_
_geom_bond_atom_site_label_1
_geom_bond_atom_site_label_2
_geom_bond_distance
_geom_bond_site_symmetry_2
_geom_bond_publ_flag
Pd1 O1 2.0138(16) . ?
Pd1 N1 2.061(2) . ?
Pd1 O2 2.0013(16) . ?
Pd1 N2 2.056(2) . ?
O1 C7 1.339(3) . ?
N1 C1 1.482(3) . ?
N1 C5 1.503(3) . ?
N1 C20 1.503(3) . ?
C1 H1A 0.9900 . ?
C1 H1B 0.9900 . ?
C1 C2 1.520(3) . ?
O2 C22 1.340(3) . ?
N2 H2 1.0000 . ?
N2 C35 1.485(3) . ?
N2 C37 1.489(3) . ?
C2 O3 1.202(3) . ?
C2 O4 1.334(3) . ?
C3 H3A 0.9900 . ?
C3 H3B 0.9900 . ?
C3 O4 1.460(3) . ?
C3 C4 1.507(4) . ?
C4 H4A 0.9800 . ?
C4 H4B 0.9800 . ?
C4 H4C 0.9800 . ?
C5 H5A 0.9900 . ?
C5 H5B 0.9900 . ?
C5 C6 1.498(3) . ?
C6 C7 1.412(3) . ?
C6 C11 1.392(3) . ?
C7 C8 1.424(3) . ?
C8 C9 1.396(3) . ?
C8 C12 1.542(3) . ?
C9 H9 0.9500 . ?
C9 C10 1.394(4) . ?
C10 C11 1.389(3) . ?
C10 C16 1.537(3) . ?
C11 H11 0.9500 . ?
C12 C13 1.535(4) . ?
C12 C14 1.540(4) . ?
C12 C15 1.539(3) . ?
C13 H13A 0.9800 . ?
C13 H13B 0.9800 . ?
C13 H13C 0.9800 . ?
C14 H14A 0.9800 . ?
C14 H14B 0.9800 . ?
C14 H14C 0.9800 . ?
C15 H15A 0.9800 . ?
C15 H15B 0.9800 . ?
C15 H15C 0.9800 . ?
C16 C17 1.540(4) . ?
C16 C18 1.533(4) . ?
C16 C19 1.530(4) . ?
C17 H17A 0.9800 . ?
C17 H17B 0.9800 . ?
C17 H17C 0.9800 . ?
C18 H18A 0.9800 . ?
C18 H18B 0.9800 . ?
C18 H18C 0.9800 . ?
C19 H19A 0.9800 . ?
C19 H19B 0.9800 . ?
C19 H19C 0.9800 . ?
C20 H20A 0.9900 . ?
C20 H20B 0.9900 . ?
C20 C21 1.500(3) . ?
C21 C22 1.409(4) . ?
C21 C26 1.385(3) . ?
C22 C23 1.417(4) . ?
C23 C24 1.399(3) . ?
C23 C27 1.541(3) . ?
C24 H24 0.9500 . ?
C24 C25 1.395(4) . ?
C25 C26 1.389(4) . ?
C25 C31 1.536(3) . ?
C26 H26 0.9500 . ?
C27 C28 1.534(4) . ?
C27 C29 1.542(4) . ?
C27 C30 1.541(4) . ?
C28 H28A 0.9800 . ?
C28 H28B 0.9800 . ?
C28 H28C 0.9800 . ?
C29 H29A 0.9800 . ?
C29 H29B 0.9800 . ?
C29 H29C 0.9800 . ?
C30 H30A 0.9800 . ?
C30 H30B 0.9800 . ?
C30 H30C 0.9800 . ?
C31 C32 1.521(4) . ?
C31 C33 1.530(4) . ?
C31 C34 1.520(4) . ?
C32 H32A 0.9800 . ?
C32 H32B 0.9800 . ?
C32 H32C 0.9800 . ?
C33 H33A 0.9800 . ?
C33 H33B 0.9800 . ?
C33 H33C 0.9800 . ?
C34 H34A 0.9800 . ?
C34 H34B 0.9800 . ?
C34 H34C 0.9800 . ?
C35 H35A 0.9900 . ?
C35 H35B 0.9900 . ?
C35 C36 1.507(4) . ?
C36 H36A 0.9800 . ?
C36 H36B 0.9800 . ?
C36 H36C 0.9800 . ?
C37 H37A 0.9900 . ?
C37 H37B 0.9900 . ?
C37 C38 1.507(4) . ?
C38 H38A 0.9800 . ?
C38 H38B 0.9800 . ?
C38 H38C 0.9800 . ?
C1S H1SA 0.9800 . ?
C1S H1SB 0.9800 . ?
C1S H1SC 0.9800 . ?
C1S C2S 1.464(6) . ?
C2S H2SA 0.9900 . ?
C2S H2SB 0.9900 . ?
C2S C3S 1.281(8) . ?
C3S H3SA 0.9900 . ?
C3S H3SB 0.9900 . ?
C3S C4S 1.574(10) . ?
C4S H4SA 0.95(4) . ?
C4S H4SB 1.14(6) . ?

loop_
_geom_torsion_atom_site_label_1
_geom_torsion_atom_site_label_2
_geom_torsion_atom_site_label_3
_geom_torsion_atom_site_label_4
_geom_torsion
_geom_torsion_site_symmetry_1
_geom_torsion_site_symmetry_2
_geom_torsion_site_symmetry_3
_geom_torsion_site_symmetry_4
_geom_torsion_publ_flag
Pd1 O1 C7 C6 -29.4(3) . . . . ?
Pd1 O1 C7 C8 153.47(17) . . . . ?
Pd1 N1 C1 C2 175.97(16) . . . . ?
Pd1 N1 C5 C6 -73.1(2) . . . . ?
Pd1 N1 C20 C21 68.0(2) . . . . ?
Pd1 O2 C22 C21 37.6(3) . . . . ?
Pd1 O2 C22 C23 -144.62(19) . . . . ?
Pd1 N2 C35 C36 60.0(2) . . . . ?
Pd1 N2 C37 C38 -54.5(2) . . . . ?
O1 C7 C8 C9 -178.2(2) . . . . ?
O1 C7 C8 C12 1.2(3) . . . . ?
N1 C1 C2 O3 1.3(4) . . . . ?
N1 C1 C2 O4 -177.9(2) . . . . ?
N1 C5 C6 C7 61.5(3) . . . . ?
N1 C5 C6 C11 -118.6(2) . . . . ?
N1 C20 C21 C22 -65.4(3) . . . . ?
N1 C20 C21 C26 115.7(2) . . . . ?
C1 N1 C5 C6 48.1(3) . . . . ?
C1 N1 C20 C21 -53.9(3) . . . . ?
C1 C2 O4 C3 177.6(2) . . . . ?
O2 C22 C23 C24 177.7(2) . . . . ?
O2 C22 C23 C27 -3.8(4) . . . . ?
O3 C2 O4 C3 -1.6(4) . . . . ?
C4 C3 O4 C2 81.8(3) . . . . ?
C5 N1 C1 C2 58.7(3) . . . . ?
C5 N1 C20 C21 -179.32(19) . . . . ?
C5 C6 C7 O1 -2.4(3) . . . . ?
C5 C6 C7 C8 174.8(2) . . . . ?
C5 C6 C11 C10 -178.2(2) . . . . ?
C6 C7 C8 C9 4.6(3) . . . . ?
C6 C7 C8 C12 -176.0(2) . . . . ?
C7 C6 C11 C10 1.8(4) . . . . ?
C7 C8 C9 C10 -1.0(4) . . . . ?
C7 C8 C12 C13 -65.4(3) . . . . ?
C7 C8 C12 C14 56.4(3) . . . . ?
C7 C8 C12 C15 175.4(2) . . . . ?
C8 C9 C10 C11 -2.3(4) . . . . ?
C8 C9 C10 C16 177.8(2) . . . . ?
C9 C8 C12 C13 114.0(2) . . . . ?
C9 C8 C12 C14 -124.2(2) . . . . ?
C9 C8 C12 C15 -5.2(3) . . . . ?
C9 C10 C11 C6 1.9(3) . . . . ?
C9 C10 C16 C17 -125.8(3) . . . . ?
C9 C10 C16 C18 115.0(3) . . . . ?
C9 C10 C16 C19 -5.3(3) . . . . ?
C11 C6 C7 O1 177.7(2) . . . . ?
C11 C6 C7 C8 -5.1(3) . . . . ?
C11 C10 C16 C17 54.3(3) . . . . ?
C11 C10 C16 C18 -64.9(3) . . . . ?
C11 C10 C16 C19 174.8(2) . . . . ?
C12 C8 C9 C10 179.7(2) . . . . ?
C16 C10 C11 C6 -178.2(2) . . . . ?
C20 N1 C1 C2 -65.2(3) . . . . ?
C20 N1 C5 C6 173.22(19) . . . . ?
C20 C21 C22 O2 4.5(3) . . . . ?
C20 C21 C22 C23 -173.3(2) . . . . ?
C20 C21 C26 C25 176.3(2) . . . . ?
C21 C22 C23 C24 -4.5(3) . . . . ?
C21 C22 C23 C27 174.0(2) . . . . ?
C22 C21 C26 C25 -2.5(4) . . . . ?
C22 C23 C24 C25 0.5(4) . . . . ?
C22 C23 C27 C28 -176.4(2) . . . . ?
C22 C23 C27 C29 -57.5(3) . . . . ?
C22 C23 C27 C30 63.7(3) . . . . ?
C23 C24 C25 C26 2.4(4) . . . . ?
C23 C24 C25 C31 -175.6(2) . . . . ?
C24 C23 C27 C28 2.0(3) . . . . ?
C24 C23 C27 C29 120.9(3) . . . . ?
C24 C23 C27 C30 -117.8(3) . . . . ?
C24 C25 C26 C21 -1.5(4) . . . . ?
C24 C25 C31 C32 -135.8(3) . . . . ?
C24 C25 C31 C33 -17.9(3) . . . . ?
C24 C25 C31 C34 102.2(3) . . . . ?
C26 C21 C22 O2 -176.7(2) . . . . ?
C26 C21 C22 C23 5.5(4) . . . . ?
C26 C25 C31 C32 46.2(3) . . . . ?
C26 C25 C31 C33 164.2(2) . . . . ?
C26 C25 C31 C34 -75.8(3) . . . . ?
C27 C23 C24 C25 -177.9(2) . . . . ?
C31 C25 C26 C21 176.6(2) . . . . ?
C35 N2 C37 C38 174.8(2) . . . . ?
C37 N2 C35 C36 -172.1(2) . . . . ?
C1S C2S C3S C4S 76.4(9) . . . . ?
